data_7106415
loop_
_publ_author_name
'Eleni Kotsapa'
'Mark T. Weller'

_publ_section_title
;
 Vanadium fluoroarsenates-folding sheets into highly corrugated layers and
 crystalline arrays of large inorganic tubes
;
_journal_issue 21
_journal_name_full Chem.Commun.
_journal_page_first 6132
_journal_page_last 6134
_journal_paper_doi 10.1039/c1cc11513h
_journal_volume 47
_journal_year 2011
_chemical_formula_sum 'C6 H21 As2 F3 N3 O13 V3'
_chemical_formula_weight 702.92
_space_group_IT_number 2
_symmetry_cell_setting triclinic
_symmetry_space_group_name_Hall '-P 1'
_symmetry_space_group_name_H-M 'P -1'
_atom_sites_solution_hydrogens geom
_atom_sites_solution_primary direct
_atom_sites_solution_secondary difmap
_audit_creation_method SHELXL-97
_cell_angle_alpha 65.5917(14)
_cell_angle_beta 79.8934(13)
_cell_angle_gamma 72.0654(14)
_cell_formula_units_Z 2
_cell_length_a 8.5594(2)
_cell_length_b 10.8001(2)
_cell_length_c 12.0616(2)
_cell_measurement_reflns_used 13957
_cell_measurement_temperature 120(2)
_cell_measurement_theta_max 27.48
_cell_measurement_theta_min 2.91
_cell_volume 964.51(4)
_computing_cell_refinement 'DENZO (Otwinowski & Minor, 1997) & COLLECT (Hooft, R.W.W., 1998)'
_computing_data_collection 'COLLECT (Hooft, R.W.W., 1998)'
_computing_data_reduction 'DENZO (Otwinowski & Minor, 1997) & COLLECT (Hooft, R.W.W., 1998)'
_computing_molecular_graphics
;
Images generated using CrystalMaker: a crystal and molecular
structures program for Mac and Windows. CrystalMaker Software Ltd,
Oxford, England (www.crystalmaker.com)
;
_computing_publication_material 'WINGX (Farrugia, 1998)'
_computing_structure_refinement 'SHELXL-97 (Sheldrick, 2008)'
_computing_structure_solution 'SHELXS-97 (Sheldrick, 1997)'
_diffrn_ambient_temperature 120(2)
_diffrn_detector_area_resol_mean 9.091
_diffrn_measured_fraction_theta_full 0.996
_diffrn_measured_fraction_theta_max 0.996
_diffrn_measurement_device_type 'Bruker-Nonius CCD camera on \k-goniostat'
_diffrn_measurement_method '\f & \w scans to fill the asymmetric unit'
_diffrn_radiation_monochromator '10cm confocal mirrors'
_diffrn_radiation_source 'Bruker Nonius FR591 Rotating Anode'
_diffrn_radiation_type MoK\a
_diffrn_radiation_wavelength 0.71073
_diffrn_reflns_av_R_equivalents 0.0386
_diffrn_reflns_av_sigmaI/netI 0.0329
_diffrn_reflns_limit_h_max 10
_diffrn_reflns_limit_h_min -10
_diffrn_reflns_limit_k_max 12
_diffrn_reflns_limit_k_min -12
_diffrn_reflns_limit_l_max 14
_diffrn_reflns_limit_l_min -14
_diffrn_reflns_number 15708
_diffrn_reflns_theta_full 25.03
_diffrn_reflns_theta_max 25.03
_diffrn_reflns_theta_min 3.20
_diffrn_standards_number 0
_exptl_absorpt_coefficient_mu 4.926
_exptl_absorpt_correction_T_max 0.6386
_exptl_absorpt_correction_T_min 0.6386
_exptl_absorpt_correction_type multi-scan
_exptl_absorpt_process_details
;
SADABS V2.10 (Sheldrick, G.M., 2003)
;
_exptl_crystal_colour Colourless
_exptl_crystal_density_diffrn 2.420
_exptl_crystal_density_method 'not measured'
_exptl_crystal_description Block
_exptl_crystal_F_000 688
_exptl_crystal_size_max 0.25
_exptl_crystal_size_mid 0.18
_exptl_crystal_size_min 0.05
_refine_diff_density_max 0.562
_refine_diff_density_min -0.493
_refine_diff_density_rms 0.114
_refine_ls_extinction_method none
_refine_ls_goodness_of_fit_ref 1.109
_refine_ls_hydrogen_treatment constr
_refine_ls_matrix_type full
_refine_ls_number_parameters 271
_refine_ls_number_reflns 3397
_refine_ls_number_restraints 0
_refine_ls_restrained_S_all 1.109
_refine_ls_R_factor_all 0.0371
_refine_ls_R_factor_gt 0.0291
_refine_ls_shift/su_max 0.003
_refine_ls_shift/su_mean 0.000
_refine_ls_structure_factor_coef Fsqd
_refine_ls_weighting_details 'calc w=1/[\s^2^(Fo^2^)+(0.0000P)^2^+3.8059P] where P=(Fo^2^+2Fc^2^)/3'
_refine_ls_weighting_scheme calc
_refine_ls_wR_factor_gt 0.0581
_refine_ls_wR_factor_ref 0.0621
_reflns_number_gt 3000
_reflns_number_total 3397
_reflns_threshold_expression >2\s(I)
_cod_data_source_file c1cc11513h.txt
_cod_data_source_block 2009ek00166trip-1
_cod_original_cell_volume
'964.51(3) TITL 2009ek00166triP-1 in P-1 CELL 0.71073 8.5594 10.8001 12.0616 65.5917 79.8934 72.0654 ZERR 2.00 0.0002 0.0002 0.0002 0.0014 0.0013 0.0014 LATT 1 SFAC C H As F N O V UNIT 12 42 4 6 6 26 6 MERG 2 SHEL 7 0.84 FMAP 2 PLAN 25 SIZE 0.10 0.10 0.10 ACTA BOND L.S. 4 TEMP -153.00 WGHT 0.000000 3.805900 FVAR 0.45369 AS1 3 0.492495 0.232100 0.054344 11.00000 0.00949 0.00648 = 0.00725 -0.00296 -0.00050 -0.00286 AS2 3 0.520004 0.769617 0.351882 11.00000 0.01074 0.00784 = 0.00774 -0.00245 -0.00056 -0.00315 V1 7 0.629467 0.439732 0.117801 11.00000 0.00863 0.00692 = 0.00835 -0.00284 -0.00164 -0.00261 V2 7 0.640036 0.432506 0.407631 11.00000 0.00817 0.00727 = 0.00662 -0.00260 -0.00036 -0.00175 V3 7 0.660303 0.024330 -0.093141 11.00000 0.00817 0.00734 = 0.00864 -0.00353 -0.00051 -0.00247 F1 4 0.383405 0.546620 0.434574 11.00000 0.00807 0.00946 = 0.00899 -0.00329 -0.00178 -0.00169 F2 4 0.381203 0.550510 0.054152 11.00000 0.01069 0.00755 = 0.00946 -0.00367 0.00081 -0.00322 F3 4 0.606988 -0.098809 0.070784 11.00000 0.00963 0.01063 = 0.01001 -0.00383 -0.00075 -0.00214 O1 6 0.649410 0.176096 -0.034090 11.00000 0.01022 0.00998 = 0.01162 -0.00717 0.00186 -0.00321 O2 6 0.832035 0.353689 0.403378 11.00000 0.01126 0.01136 = 0.01407 -0.00542 -0.00001 -0.00019 O3 6 0.855857 -0.036503 -0.102136 11.00000 0.01139 0.01334 = 0.01122 -0.00449 0.00015 -0.00282 O4 6 0.663456 0.631287 0.334266 11.00000 0.01124 0.00818 = 0.01056 -0.00326 0.00295 -0.00450 O5 6 0.566074 0.452329 0.257450 11.00000 0.01400 0.00810 = 0.00546 -0.00240 -0.00133 -0.00417 O6 6 0.621953 0.896141 0.319055 11.00000 0.01696 0.00828 = 0.01682 -0.00345 -0.00037 -0.00453 AFIX 3 H901 2 0.572153 0.960741 0.283155 11.00000 -1.50000 AFIX 0 O7 6 0.409023 0.098689 0.150078 11.00000 0.01110 0.00705 = 0.01126 -0.00438 0.00246 -0.00589 O8 6 0.553760 0.271908 0.159174 11.00000 0.01403 0.00985 = 0.00572 -0.00300 -0.00164 -0.00629 O9 6 0.342690 0.367507 -0.028381 11.00000 0.01032 0.00765 = 0.01125 -0.00210 -0.00309 -0.00354 O10 6 0.550372 0.263718 0.501193 11.00000 0.01536 0.00825 = 0.00517 -0.00164 -0.00027 -0.00457 O11 6 0.821638 0.363756 0.131502 11.00000 0.01098 0.00970 = 0.01264 -0.00388 -0.00120 -0.00332 O12 6 0.361015 0.833940 0.264019 11.00000 0.00829 0.01169 = 0.00988 -0.00211 -0.00318 -0.00212 N1 5 0.199130 0.620999 0.246405 11.00000 0.01209 0.01632 = 0.00701 -0.00510 0.00071 -0.00581 AFIX 3 H1A 2 0.266230 0.589099 0.309705 11.00000 -1.20000 H1B 2 0.259730 0.652399 0.174305 11.00000 -1.20000 AFIX 0 N2 5 -0.106669 0.682760 0.144800 11.00000 0.01020 0.03012 = 0.01211 -0.00660 -0.00057 -0.00505 AFIX 3 H2A 2 -0.179069 0.658160 0.211100 11.00000 -1.20000 H2B 2 -0.163269 0.716860 0.075500 11.00000 -1.20000 AFIX 0 C1 1 0.057967 0.738099 0.255446 11.00000 0.01444 0.01776 = 0.01928 -0.00986 0.00188 -0.00595 AFIX 23 H1C 2 0.098298 0.813183 0.258542 11.00000 -1.20000 H1D 2 -0.010582 0.703397 0.330962 11.00000 -1.20000 AFIX 0 C2 1 -0.042321 0.795753 0.146300 11.00000 0.01396 0.01844 = 0.01855 -0.00240 -0.00011 -0.00805 AFIX 23 H2C 2 -0.135121 0.876192 0.149659 11.00000 -1.20000 H2D 2 0.026597 0.829901 0.070867 11.00000 -1.20000 AFIX 0 C3 1 0.027519 0.555369 0.147850 11.00000 0.01477 0.03047 = 0.02441 -0.02085 0.00278 -0.00932 AFIX 23 H3C 2 0.094196 0.577684 0.069721 11.00000 -1.20000 H3D 2 -0.021155 0.479416 0.156737 11.00000 -1.20000 AFIX 0 C4 1 0.137197 0.504231 0.251314 11.00000 0.01814 0.01634 = 0.02092 -0.00492 -0.00065 -0.00605 AFIX 23 H4A 2 0.074878 0.468702 0.330010 11.00000 -1.20000 H4B 2 0.231215 0.425652 0.245713 11.00000 -1.20000 AFIX 0 N3 5 0.172408 -0.002554 0.471489 11.00000 0.02293 0.02050 = 0.03242 -0.01434 0.00602 -0.00582 AFIX 3 H3A 2 0.253108 0.044746 0.447589 11.00000 -1.20000 H3B 2 0.221808 -0.095154 0.482489 11.00000 -1.20000 AFIX 0 C5 1 0.052370 0.060908 0.373750 11.00000 0.02398 0.02274 = 0.02117 -0.01261 0.00341 -0.00167 AFIX 23 H5A 2 0.109228 0.047671 0.298989 11.00000 -1.20000 H5B 2 0.010385 0.163431 0.354317 11.00000 -1.20000 AFIX 0 C6 1 0.089933 0.004800 0.587891 11.00000 0.02807 0.03123 = 0.02647 -0.01659 -0.00153 -0.00911 AFIX 23 H6A 2 0.049697 0.104628 0.578828 11.00000 -1.20000 H6B 2 0.170411 -0.044554 0.652208 11.00000 -1.20000 AFIX 0 OW1 6 0.376360 0.169174 0.386009 11.00000 0.02836 0.02845 = 0.01241 -0.01028 0.00068 -0.01368 AFIX 3 H902 2 0.420960 0.188974 0.323009 11.00000 -1.50000 H903 2 0.417960 0.188974 0.430009 11.00000 -1.50000 HKLF 4 REM 2009ek00166triP-1 in P-1 REM R1 = 0.0291 for 3000 Fo > 4sig(Fo) and 0.0371 for all 3397 data REM 271 parameters refined using 0 restraints END WGHT 0.0000 3.7670 REM Highest difference peak 0.562, deepest hole -0.493, 1-sigma level 0.114 Q1 1 0.0737 0.1072 0.4414 11.00000 0.05 0.56 Q2 1 0.6476 0.2049 0.5199 11.00000 0.05 0.49 Q3 1 0.6168 0.6935 0.3260 11.00000 0.05 0.46 Q4 1 0.4293 0.8065 0.3034 11.00000 0.05 0.45 Q5 1 0.5246 0.3608 0.4625 11.00000 0.05 0.44 Q6 1 0.7239 0.3554 0.1136 11.00000 0.05 0.42 Q7 1 0.1045 0.2471 0.2682 11.00000 0.05 0.41 Q8 1 0.5221 0.9969 0.2180 11.00000 0.05 0.41 Q9 1 0.1290 0.6804 0.2597 11.00000 0.05 0.40 Q10 1 0.6490 0.4752 0.2413 11.00000 0.05 0.40 Q11 1 0.7888 -0.1447 -0.0750 11.00000 0.05 0.40 Q12 1 0.5646 0.4477 0.2058 11.00000 0.05 0.40 Q13 1 0.5428 0.2629 0.1054 11.00000 0.05 0.39 Q14 1 0.6841 0.7083 0.2449 11.00000 0.05 0.39 Q15 1 0.4064 -0.0932 0.4251 11.00000 0.05 0.39 Q16 1 0.3977 0.0811 0.1955 11.00000 0.05 0.39 Q17 1 0.5296 0.2503 0.4539 11.00000 0.05 0.39 Q18 1 0.7444 0.6228 0.3335 11.00000 0.05 0.37 Q19 1 0.1737 -0.1250 0.7825 11.00000 0.05 0.37 Q20 1 0.4170 0.0205 0.4264 11.00000 0.05 0.37 Q21 1 0.1263 -0.0558 0.7634 11.00000 0.05 0.37 Q22 1 0.2748 0.3325 0.4355 11.00000 0.05 0.37 Q23 1 0.4994 0.3407 0.1553 11.00000 0.05 0.37 Q24 1 0.2572 0.3618 -0.0209 11.00000 0.05 0.37 Q25 1 0.9107 0.0019 -0.1020 11.00000 0.05 0.36'
_cod_original_sg_symbol_H-M P-1
_cod_database_code 7106415

loop_
_symmetry_equiv_pos_as_xyz
'x, y, z'
'-x, -y, -z'

loop_
_atom_site_label
_atom_site_type_symbol
_atom_site_fract_x
_atom_site_fract_y
_atom_site_fract_z
_atom_site_U_iso_or_equiv
_atom_site_adp_type
_atom_site_occupancy
_atom_site_symmetry_multiplicity
_atom_site_calc_flag
_atom_site_refinement_flags
_atom_site_disorder_assembly
_atom_site_disorder_group
As1 As 0.49250(5) 0.23210(4) 0.05434(3) 0.00743(10) Uani 1 1 d . . .
As2 As 0.52000(5) 0.76962(4) 0.35188(3) 0.00878(10) Uani 1 1 d . . .
V1 V 0.62947(8) 0.43973(7) 0.11780(6) 0.00770(15) Uani 1 1 d . . .
V2 V 0.64004(8) 0.43251(7) 0.40763(6) 0.00745(15) Uani 1 1 d . . .
V3 V 0.66030(8) 0.02433(7) -0.09314(6) 0.00778(15) Uani 1 1 d . . .
F1 F 0.3834(2) 0.5466(2) 0.43457(18) 0.0089(4) Uani 1 1 d . . .
F2 F 0.3812(2) 0.5505(2) 0.05415(19) 0.0091(4) Uani 1 1 d . . .
F3 F 0.6070(2) -0.0988(2) 0.07078(19) 0.0102(5) Uani 1 1 d . . .
O1 O 0.6494(3) 0.1761(3) -0.0341(2) 0.0098(6) Uani 1 1 d . . .
O2 O 0.8320(3) 0.3537(3) 0.4034(2) 0.0128(6) Uani 1 1 d . . .
O3 O 0.8559(3) -0.0365(3) -0.1021(2) 0.0123(6) Uani 1 1 d . . .
O4 O 0.6635(3) 0.6313(3) 0.3343(2) 0.0101(6) Uani 1 1 d . . .
O5 O 0.5661(3) 0.4523(3) 0.2575(2) 0.0088(5) Uani 1 1 d . . .
O6 O 0.6220(3) 0.8961(3) 0.3191(2) 0.0143(6) Uani 1 1 d . . .
H901 H 0.5722 0.9607 0.2832 0.021 Uiso 1 1 d R . .
O7 O 0.4090(3) 0.0987(3) 0.1501(2) 0.0091(5) Uani 1 1 d . . .
O8 O 0.5538(3) 0.2719(3) 0.1592(2) 0.0089(5) Uani 1 1 d . . .
O9 O 0.3427(3) 0.3675(3) -0.0284(2) 0.0096(6) Uani 1 1 d . . .
O10 O 0.5504(3) 0.2637(3) 0.5012(2) 0.0096(6) Uani 1 1 d . . .
O11 O 0.8216(3) 0.3638(3) 0.1315(2) 0.0110(6) Uani 1 1 d . . .
O12 O 0.3610(3) 0.8339(3) 0.2640(2) 0.0104(6) Uani 1 1 d . . .
N1 N 0.1991(4) 0.6210(3) 0.2464(3) 0.0112(7) Uani 1 1 d . . .
H1A H 0.2662 0.5891 0.3097 0.013 Uiso 1 1 d R . .
H1B H 0.2597 0.6524 0.1743 0.013 Uiso 1 1 d R . .
N2 N -0.1067(4) 0.6828(4) 0.1448(3) 0.0181(8) Uani 1 1 d . . .
H2A H -0.1791 0.6582 0.2111 0.022 Uiso 1 1 d R . .
H2B H -0.1633 0.7169 0.0755 0.022 Uiso 1 1 d R . .
C1 C 0.0580(5) 0.7381(4) 0.2554(4) 0.0162(9) Uani 1 1 d . . .
H1C H 0.0983 0.8132 0.2585 0.019 Uiso 1 1 calc R . .
H1D H -0.0106 0.7034 0.3310 0.019 Uiso 1 1 calc R . .
C2 C -0.0423(5) 0.7958(4) 0.1463(4) 0.0178(9) Uani 1 1 d . . .
H2C H -0.1351 0.8762 0.1497 0.021 Uiso 1 1 calc R . .
H2D H 0.0266 0.8299 0.0709 0.021 Uiso 1 1 calc R . .
C3 C 0.0275(5) 0.5554(5) 0.1479(4) 0.0193(9) Uani 1 1 d . . .
H3C H 0.0942 0.5777 0.0697 0.023 Uiso 1 1 calc R . .
H3D H -0.0212 0.4794 0.1567 0.023 Uiso 1 1 calc R . .
C4 C 0.1372(5) 0.5042(4) 0.2513(4) 0.0189(9) Uani 1 1 d . . .
H4A H 0.0749 0.4687 0.3300 0.023 Uiso 1 1 calc R . .
H4B H 0.2312 0.4257 0.2457 0.023 Uiso 1 1 calc R . .
N3 N 0.1724(5) -0.0026(4) 0.4715(3) 0.0248(9) Uani 1 1 d . . .
H3A H 0.2531 0.0447 0.4476 0.030 Uiso 1 1 d R . .
H3B H 0.2218 -0.0952 0.4825 0.030 Uiso 1 1 d R . .
C5 C 0.0524(5) 0.0609(5) 0.3738(4) 0.0229(10) Uani 1 1 d . . .
H5A H 0.1092 0.0477 0.2990 0.027 Uiso 1 1 calc R . .
H5B H 0.0104 0.1634 0.3543 0.027 Uiso 1 1 calc R . .
C6 C 0.0899(6) 0.0048(5) 0.5879(4) 0.0264(11) Uani 1 1 d . . .
H6A H 0.0497 0.1046 0.5788 0.032 Uiso 1 1 calc R . .
H6B H 0.1704 -0.0446 0.6522 0.032 Uiso 1 1 calc R . .
OW1 O 0.3764(4) 0.1692(3) 0.3860(3) 0.0209(7) Uani 1 1 d . . .
H902 H 0.4210 0.1890 0.3230 0.031 Uiso 1 1 d R . .
H903 H 0.4180 0.1890 0.4300 0.031 Uiso 1 1 d R . .

loop_
_atom_site_aniso_label
_atom_site_aniso_U_11
_atom_site_aniso_U_22
_atom_site_aniso_U_33
_atom_site_aniso_U_23
_atom_site_aniso_U_13
_atom_site_aniso_U_12
As1 0.0095(2) 0.0065(2) 0.0073(2) -0.00296(15) -0.00050(15) -0.00286(15)
As2 0.0107(2) 0.0078(2) 0.0077(2) -0.00245(15) -0.00056(15) -0.00315(15)
V1 0.0086(3) 0.0069(3) 0.0084(3) -0.0028(3) -0.0016(3) -0.0026(3)
V2 0.0082(3) 0.0073(3) 0.0066(3) -0.0026(3) -0.0004(2) -0.0018(3)
V3 0.0082(3) 0.0073(3) 0.0086(3) -0.0035(3) -0.0005(3) -0.0025(3)
F1 0.0081(11) 0.0095(11) 0.0090(11) -0.0033(9) -0.0018(8) -0.0017(8)
F2 0.0107(11) 0.0075(11) 0.0095(11) -0.0037(9) 0.0008(9) -0.0032(9)
F3 0.0096(11) 0.0106(11) 0.0100(11) -0.0038(9) -0.0008(9) -0.0021(9)
O1 0.0102(13) 0.0100(14) 0.0116(14) -0.0072(11) 0.0019(11) -0.0032(11)
O2 0.0113(14) 0.0114(14) 0.0141(15) -0.0054(12) 0.0000(11) -0.0002(11)
O3 0.0114(14) 0.0133(14) 0.0112(14) -0.0045(12) 0.0001(11) -0.0028(11)
O4 0.0112(14) 0.0082(14) 0.0106(14) -0.0033(11) 0.0029(11) -0.0045(11)
O5 0.0140(14) 0.0081(13) 0.0055(13) -0.0024(11) -0.0013(10) -0.0042(11)
O6 0.0170(15) 0.0083(14) 0.0168(15) -0.0034(12) -0.0004(12) -0.0045(11)
O7 0.0111(13) 0.0071(13) 0.0113(14) -0.0044(11) 0.0025(11) -0.0059(11)
O8 0.0140(14) 0.0098(14) 0.0057(13) -0.0030(11) -0.0016(11) -0.0063(11)
O9 0.0103(13) 0.0077(14) 0.0112(14) -0.0021(11) -0.0031(11) -0.0035(11)
O10 0.0154(14) 0.0083(14) 0.0052(13) -0.0016(11) -0.0003(11) -0.0046(11)
O11 0.0110(14) 0.0097(14) 0.0126(14) -0.0039(11) -0.0012(11) -0.0033(11)
O12 0.0083(13) 0.0117(14) 0.0099(14) -0.0021(11) -0.0032(11) -0.0021(11)
N1 0.0121(17) 0.0163(18) 0.0070(16) -0.0051(14) 0.0007(13) -0.0058(14)
N2 0.0102(17) 0.030(2) 0.0121(18) -0.0066(16) -0.0006(14) -0.0050(15)
C1 0.014(2) 0.018(2) 0.019(2) -0.0099(18) 0.0019(17) -0.0060(17)
C2 0.014(2) 0.018(2) 0.019(2) -0.0024(18) -0.0001(17) -0.0080(17)
C3 0.015(2) 0.030(3) 0.024(2) -0.021(2) 0.0028(18) -0.0093(19)
C4 0.018(2) 0.016(2) 0.021(2) -0.0049(18) -0.0007(18) -0.0060(18)
N3 0.023(2) 0.021(2) 0.032(2) -0.0143(18) 0.0060(17) -0.0058(16)
C5 0.024(2) 0.023(2) 0.021(2) -0.013(2) 0.0034(19) -0.0017(19)
C6 0.028(3) 0.031(3) 0.026(3) -0.017(2) -0.002(2) -0.009(2)
OW1 0.0284(17) 0.0285(18) 0.0124(15) -0.0103(13) 0.0007(13) -0.0137(14)

loop_
_atom_type_symbol
_atom_type_description
_atom_type_scat_dispersion_real
_atom_type_scat_dispersion_imag
_atom_type_scat_source
C C 0.0033 0.0016 'International Tables Vol C Tables 4.2.6.8 and 6.1.1.4'
H H 0.0000 0.0000 'International Tables Vol C Tables 4.2.6.8 and 6.1.1.4'
As As 0.0499 2.0058 'International Tables Vol C Tables 4.2.6.8 and 6.1.1.4'
F F 0.0171 0.0103 'International Tables Vol C Tables 4.2.6.8 and 6.1.1.4'
N N 0.0061 0.0033 'International Tables Vol C Tables 4.2.6.8 and 6.1.1.4'
O O 0.0106 0.0060 'International Tables Vol C Tables 4.2.6.8 and 6.1.1.4'
V V 0.3005 0.5294 'International Tables Vol C Tables 4.2.6.8 and 6.1.1.4'

loop_
_geom_angle_atom_site_label_1
_geom_angle_atom_site_label_2
_geom_angle_atom_site_label_3
_geom_angle
_geom_angle_site_symmetry_1
_geom_angle_site_symmetry_3
_geom_angle_publ_flag
O1 As1 O9 112.45(13) . . ?
O1 As1 O8 113.29(12) . . ?
O9 As1 O8 110.97(12) . . ?
O1 As1 O7 111.09(12) . . ?
O9 As1 O7 109.04(12) . . ?
O8 As1 O7 99.20(12) . . ?
O12 As2 O4 114.91(13) . . ?
O12 As2 O10 109.29(13) . 2_666 ?
O4 As2 O10 112.65(12) . 2_666 ?
O12 As2 O6 110.13(13) . . ?
O4 As2 O6 105.34(13) . . ?
O10 As2 O6 103.86(12) 2_666 . ?
O11 V1 O5 102.80(13) . . ?
O11 V1 O8 97.69(12) . . ?
O5 V1 O8 94.28(11) . . ?
O11 V1 O9 95.38(12) . 2_665 ?
O5 V1 O9 97.40(11) . 2_665 ?
O8 V1 O9 160.09(11) . 2_665 ?
O11 V1 F2 96.90(11) . 2_665 ?
O5 V1 F2 160.13(11) . 2_665 ?
O8 V1 F2 80.42(9) . 2_665 ?
O9 V1 F2 83.16(9) 2_665 2_665 ?
O11 V1 F2 166.53(11) . . ?
O5 V1 F2 90.48(10) . . ?
O8 V1 F2 83.34(9) . . ?
O9 V1 F2 80.50(9) 2_665 . ?
F2 V1 F2 69.95(9) 2_665 . ?
O2 V2 O5 103.82(12) . . ?
O2 V2 F1 100.47(11) . 2_666 ?
O5 V2 F1 155.71(10) . 2_666 ?
O2 V2 O10 99.18(12) . . ?
O5 V2 O10 90.90(10) . . ?
F1 V2 O10 85.30(9) 2_666 . ?
O2 V2 O4 97.28(12) . . ?
O5 V2 O4 91.77(11) . . ?
F1 V2 O4 85.03(10) 2_666 . ?
O10 V2 O4 162.17(11) . . ?
O2 V2 F1 172.04(11) . . ?
O5 V2 F1 83.94(10) . . ?
F1 V2 F1 71.78(9) 2_666 . ?
O10 V2 F1 82.24(9) . . ?
O4 V2 F1 80.52(9) . . ?
O3 V3 F3 100.86(11) . . ?
O3 V3 O7 100.02(12) . 2_655 ?
F3 V3 O7 86.29(10) . 2_655 ?
O3 V3 O12 96.70(12) . 2_665 ?
F3 V3 O12 162.01(10) . 2_665 ?
O7 V3 O12 86.84(11) 2_655 2_665 ?
O3 V3 O1 98.97(12) . . ?
F3 V3 O1 90.92(10) . . ?
O7 V3 O1 161.00(11) 2_655 . ?
O12 V3 O1 90.18(11) 2_665 . ?
O3 V3 F3 176.89(12) . 2_655 ?
F3 V3 F3 76.03(9) . 2_655 ?
O7 V3 F3 79.90(9) 2_655 2_655 ?
O12 V3 F3 86.40(9) 2_665 2_655 ?
O1 V3 F3 81.18(9) . 2_655 ?
V2 F1 V2 108.22(9) 2_666 . ?
V1 F2 V1 110.05(9) 2_665 . ?
V3 F3 V3 103.97(9) . 2_655 ?
As1 O1 V3 124.01(14) . . ?
As2 O4 V2 123.98(14) . . ?
V1 O5 V2 144.45(15) . . ?
As1 O7 V3 122.93(14) . 2_655 ?
As1 O8 V1 123.36(14) . . ?
As1 O9 V1 122.33(14) . 2_665 ?
As2 O10 V2 119.60(13) 2_666 . ?
As2 O12 V3 128.77(15) . 2_665 ?
C1 N1 C4 109.4(3) . . ?
C3 N2 C2 112.0(3) . . ?
N1 C1 C2 108.8(3) . . ?
N2 C2 C1 109.4(3) . . ?
N2 C3 C4 111.8(3) . . ?
N1 C4 C3 110.2(3) . . ?
C6 N3 C5 111.1(3) . . ?
N3 C5 C6 111.7(4) . 2_556 ?
N3 C6 C5 111.7(4) . 2_556 ?

loop_
_geom_bond_atom_site_label_1
_geom_bond_atom_site_label_2
_geom_bond_distance
_geom_bond_site_symmetry_2
_geom_bond_publ_flag
As1 O1 1.685(2) . ?
As1 O9 1.693(3) . ?
As1 O8 1.697(2) . ?
As1 O7 1.700(2) . ?
As2 O12 1.665(2) . ?
As2 O4 1.681(3) . ?
As2 O10 1.693(2) 2_666 ?
As2 O6 1.718(3) . ?
V1 O11 1.599(3) . ?
V1 O5 1.724(3) . ?
V1 O8 1.954(3) . ?
V1 O9 1.978(3) 2_665 ?
V1 F2 2.050(2) 2_665 ?
V1 F2 2.187(2) . ?
V2 O2 1.604(3) . ?
V2 O5 1.930(3) . ?
V2 F1 1.976(2) 2_666 ?
V2 O10 2.011(3) . ?
V2 O4 2.016(3) . ?
V2 F1 2.205(2) . ?
V3 O3 1.601(3) . ?
V3 F3 1.942(2) . ?
V3 O7 1.993(3) 2_655 ?
V3 O12 1.994(3) 2_665 ?
V3 O1 2.012(3) . ?
V3 F3 2.187(2) 2_655 ?
F1 V2 1.976(2) 2_666 ?
F2 V1 2.050(2) 2_665 ?
F3 V3 2.187(2) 2_655 ?
O7 V3 1.993(3) 2_655 ?
O9 V1 1.978(3) 2_665 ?
O10 As2 1.693(2) 2_666 ?
O12 V3 1.994(3) 2_665 ?
N1 C1 1.483(5) . ?
N1 C4 1.488(5) . ?
N2 C3 1.488(5) . ?
N2 C2 1.493(5) . ?
C1 C2 1.499(6) . ?
C3 C4 1.505(6) . ?
N3 C6 1.478(6) . ?
N3 C5 1.496(6) . ?
C5 C6 1.505(6) 2_556 ?
C6 C5 1.505(6) 2_556 ?
